data_7709980
loop_
_publ_author_name
'Wang, Zhen-Feng'
'Wei, Qiao-Chang'
'Li, Jin-Xian'
'Zhou, Zhen'
'Zhang, Shuhua'

_publ_section_title
;
 A new class of nickel(II) oxyquinoline-bipyridine complexes as potent
 anticancer agents induces apoptosis and autophagy in A549/DDP tumor cells
 through mitophagy pathways
;
_journal_name_full 'Dalton Transactions'
_journal_paper_doi 10.1039/D2DT00669C
_journal_year 2022
_chemical_formula_moiety 'C32 H24 Cl4 N4 Ni O2'
_chemical_formula_sum 'C32 H24 Cl4 N4 Ni O2'
_chemical_formula_weight 697.06
_space_group_crystal_system triclinic
_space_group_IT_number 2
_space_group_name_Hall '-P 1'
_space_group_name_H-M_alt 'P -1'
_atom_sites_solution_hydrogens geom
_atom_sites_solution_primary iterative
_audit_creation_date 2022-02-18
_audit_creation_method
;
Olex2 1.2
(compiled 2018.05.29 svn.r3508 for OlexSys, GUI svn.r5506)
;
_audit_update_record
;
2022-04-02 deposited with the CCDC.	2022-04-11 downloaded from the CCDC.
;
_cell_angle_alpha 77.0354(7)
_cell_angle_beta 86.1617(8)
_cell_angle_gamma 75.3260(8)
_cell_formula_units_Z 2
_cell_length_a 8.9012(2)
_cell_length_b 11.3885(2)
_cell_length_c 15.2431(3)
_cell_measurement_reflns_used 7444
_cell_measurement_temperature 150(2)
_cell_measurement_theta_max 74.54
_cell_measurement_theta_min 2.97
_cell_volume 1456.62(5)
_computing_cell_refinement 'Bruker SAINT'
_computing_data_collection 'Bruker APEX2'
_computing_data_reduction 'Bruker SAINT'
_computing_molecular_graphics 'Olex2 (Dolomanov et al., 2009)'
_computing_publication_material 'Olex2 (Dolomanov et al., 2009)'
_computing_structure_refinement 'XL (Sheldrick, 2008)'
_computing_structure_solution
;
Superflip (Palatinus & Chapuis, 2007;Palatinus & van der Lee, 2008;
Palatinus et al., 2012)
;
_diffrn_ambient_temperature 150.0
_diffrn_measured_fraction_theta_full 0.991
_diffrn_measured_fraction_theta_max 0.979
_diffrn_measurement_device_type 'Bruker APEX-II CCD'
_diffrn_measurement_method '\f and \w scans'
_diffrn_radiation_type CuK\a
_diffrn_radiation_wavelength 1.54178
_diffrn_reflns_av_R_equivalents 0.0327
_diffrn_reflns_av_unetI/netI 0.0446
_diffrn_reflns_Laue_measured_fraction_full 0.991
_diffrn_reflns_Laue_measured_fraction_max 0.979
_diffrn_reflns_limit_h_max 11
_diffrn_reflns_limit_h_min -11
_diffrn_reflns_limit_k_max 14
_diffrn_reflns_limit_k_min -14
_diffrn_reflns_limit_l_max 16
_diffrn_reflns_limit_l_min -19
_diffrn_reflns_number 15179
_diffrn_reflns_point_group_measured_fraction_full 0.991
_diffrn_reflns_point_group_measured_fraction_max 0.979
_diffrn_reflns_theta_full 67.679
_diffrn_reflns_theta_max 74.894
_diffrn_reflns_theta_min 2.975
_diffrn_standards_number 0
_exptl_absorpt_coefficient_mu 4.656
_exptl_absorpt_correction_T_max 0.0872
_exptl_absorpt_correction_T_min 0.0099
_exptl_absorpt_correction_type multi-scan
_exptl_absorpt_process_details
;
SADABS-2016/2 (Bruker,2016/2) was used for absorption correction.
wR2(int) was 0.0759 before and 0.0539 after correction.
The Ratio of minimum to maximum transmission is 0.1135.
The \l/2 correction factor is Not present.
;
_exptl_crystal_colour green
_exptl_crystal_density_diffrn 1.589
_exptl_crystal_description block
_exptl_crystal_F_000 712
_exptl_crystal_size_max 0.35
_exptl_crystal_size_mid 0.26
_exptl_crystal_size_min 0.14
_refine_diff_density_max 0.674
_refine_diff_density_min -0.384
_refine_diff_density_rms 0.125
_refine_ls_extinction_method none
_refine_ls_goodness_of_fit_ref 1.075
_refine_ls_hydrogen_treatment constr
_refine_ls_matrix_type full
_refine_ls_number_parameters 392
_refine_ls_number_reflns 5868
_refine_ls_number_restraints 0
_refine_ls_restrained_S_all 1.075
_refine_ls_R_factor_all 0.0635
_refine_ls_R_factor_gt 0.0612
_refine_ls_shift/su_max 0.000
_refine_ls_shift/su_mean 0.000
_refine_ls_structure_factor_coef Fsqd
_refine_ls_weighting_details 'w=1/[\s^2^(Fo^2^)+(0.1141P)^2^+0.1845P] where P=(Fo^2^+2Fc^2^)/3'
_refine_ls_weighting_scheme calc
_refine_ls_wR_factor_gt 0.1597
_refine_ls_wR_factor_ref 0.1631
_reflns_Friedel_coverage 0.000
_reflns_number_gt 5298
_reflns_number_total 5868
_reflns_threshold_expression 'I > 2\s(I)'
_cod_data_source_file d2dt00669c2.cif
_cod_data_source_block Ni5
_cod_database_code 7709980
_shelx_shelxl_version_number 2018/3
_shelx_space_group_comment
;
The symmetry employed for this shelxl refinement is uniquely defined
by the following loop, which should always be used as a source of
symmetry information in preference to the above space-group names.
They are only intended as comments.
;
_shelx_estimated_absorpt_t_max 0.562
_shelx_estimated_absorpt_t_min 0.293
_olex2_refinement_description
;
1. Fixed Uiso
 At 1.2 times of:
  All C(H) groups
 At 1.5 times of:
  All C(H,H,H) groups
2.a Aromatic/amide H refined with riding coordinates:
 C30(H30), C27(H27), C24(H24), C29(H29), C21(H21), C9(H9), C22(H22), C19(H19),
 C4(H4), C14(H14), C3(H3), C13(H13)
2.b Idealised Me refined as rotating group:
 C32(H32A,H32B,H32C), C31(H31A,H31B,H31C), C11(H11A,H11B,H11C), C1(H1A,H1B,H1C)
;
_olex2_submission_special_instructions 'No special instructions were received'

loop_
_space_group_symop_operation_xyz
'x, y, z'
'-x, -y, -z'

loop_
_atom_site_label
_atom_site_type_symbol
_atom_site_fract_x
_atom_site_fract_y
_atom_site_fract_z
_atom_site_U_iso_or_equiv
_atom_site_adp_type
_atom_site_occupancy
_atom_site_site_symmetry_order
_atom_site_calc_flag
_atom_site_refinement_flags_posn
_atom_site_refinement_flags_adp
_atom_site_refinement_flags_occupancy
_atom_site_disorder_assembly
_atom_site_disorder_group
Cl2 Cl 1.02158(7) 0.28564(6) 0.64120(4) 0.05482(18) Uani 1 1 d . . . . .
Cl3 Cl 0.25225(7) -0.23618(6) 0.84847(5) 0.0597(2) Uani 1 1 d . . . . .
Cl1 Cl 0.62312(8) 0.49590(6) 0.36952(4) 0.06000(19) Uani 1 1 d . . . . .
Cl4 Cl 0.72806(8) -0.61022(6) 0.79469(5) 0.0645(2) Uani 1 1 d . . . . .
O1 O 0.79237(18) 0.12909(15) 0.70858(11) 0.0477(4) Uani 1 1 d . . . . .
N3 N 0.5035(2) 0.15686(17) 0.81768(14) 0.0457(4) Uani 1 1 d . . . . .
O2 O 0.48105(19) -0.07949(15) 0.79314(12) 0.0482(4) Uani 1 1 d . . . . .
N4 N 0.7411(2) -0.03306(18) 0.87638(14) 0.0459(4) Uani 1 1 d . . . . .
N1 N 0.5446(2) 0.12314(19) 0.61855(14) 0.0484(4) Uani 1 1 d . . . . .
N2 N 0.7613(2) -0.14964(18) 0.71484(14) 0.0472(4) Uani 1 1 d . . . . .
C26 C 0.6777(3) 0.0367(2) 0.93681(17) 0.0464(5) Uani 1 1 d . . . . .
C25 C 0.5439(3) 0.1431(2) 0.90349(16) 0.0460(5) Uani 1 1 d . . . . .
C30 C 0.8642(3) -0.1279(2) 0.90251(18) 0.0497(5) Uani 1 1 d . . . . .
H30 H 0.908999 -0.178323 0.860959 0.060 Uiso 1 1 calc R . . . .
C28 C 0.8641(3) -0.0864(2) 1.04982(18) 0.0501(5) Uani 1 1 d . . . . .
C23 C 0.3401(3) 0.3210(2) 0.92323(18) 0.0502(5) Uani 1 1 d . . . . .
C18 C 0.4447(3) -0.2838(2) 0.81491(18) 0.0494(5) Uani 1 1 d . . . . .
C8 C 0.8473(3) 0.2914(2) 0.59213(17) 0.0493(5) Uani 1 1 d . . . . .
C27 C 0.7344(3) 0.0114(2) 1.02295(17) 0.0489(5) Uani 1 1 d . . . . .
H27 H 0.684821 0.060929 1.064154 0.059 Uiso 1 1 calc R . . . .
C5 C 0.5816(3) 0.2995(2) 0.50158(17) 0.0500(5) Uani 1 1 d . . . . .
C7 C 0.7595(3) 0.2073(2) 0.63326(17) 0.0469(5) Uani 1 1 d . . . . .
C24 C 0.4653(3) 0.2230(2) 0.95774(18) 0.0497(5) Uani 1 1 d . . . . .
H24 H 0.496822 0.210883 1.018109 0.060 Uiso 1 1 calc R . . . .
C10 C 0.6738(3) 0.3852(2) 0.46898(17) 0.0511(5) Uani 1 1 d . . . . .
C29 C 0.9297(3) -0.1565(2) 0.98687(18) 0.0509(5) Uani 1 1 d . . . . .
H29 H 1.018853 -0.223454 1.001633 0.061 Uiso 1 1 calc R . . . .
C6 C 0.6254(3) 0.2111(2) 0.58264(17) 0.0474(5) Uani 1 1 d . . . . .
C21 C 0.3825(3) 0.2499(2) 0.78498(18) 0.0479(5) Uani 1 1 d . . . . .
H21 H 0.352319 0.259776 0.724632 0.057 Uiso 1 1 calc R . . . .
C16 C 0.6839(3) -0.2396(2) 0.75213(16) 0.0462(5) Uani 1 1 d . . . . .
C2 C 0.4213(3) 0.1203(2) 0.57497(18) 0.0513(5) Uani 1 1 d . . . . .
C9 C 0.8044(3) 0.3807(2) 0.51301(18) 0.0521(5) Uani 1 1 d . . . . .
H9 H 0.865834 0.438018 0.489881 0.062 Uiso 1 1 calc R . . . .
C17 C 0.5310(3) -0.1942(2) 0.78816(16) 0.0457(5) Uani 1 1 d . . . . .
C22 C 0.2992(3) 0.3328(2) 0.83546(19) 0.0516(5) Uani 1 1 d . . . . .
H22 H 0.213948 0.397619 0.809515 0.062 Uiso 1 1 calc R . . . .
C20 C 0.6549(3) -0.4517(2) 0.78903(18) 0.0513(5) Uani 1 1 d . . . . .
C19 C 0.5051(3) -0.4100(2) 0.81652(18) 0.0524(5) Uani 1 1 d . . . . .
H19 H 0.442141 -0.466982 0.836751 0.063 Uiso 1 1 calc R . . . .
C12 C 0.9017(3) -0.1839(2) 0.67868(18) 0.0506(5) Uani 1 1 d . . . . .
C4 C 0.4472(3) 0.2972(3) 0.45903(19) 0.0564(6) Uani 1 1 d . . . . .
H4 H 0.411145 0.356883 0.405676 0.068 Uiso 1 1 calc R . . . .
C15 C 0.7476(3) -0.3674(2) 0.75420(17) 0.0483(5) Uani 1 1 d . . . . .
C32 C 0.9290(3) -0.1134(3) 1.14185(19) 0.0565(6) Uani 1 1 d . . . . .
H32A H 1.023580 -0.083440 1.138728 0.085 Uiso 1 1 calc GR . . . .
H32B H 0.953849 -0.203265 1.166333 0.085 Uiso 1 1 calc GR . . . .
H32C H 0.852270 -0.071309 1.180995 0.085 Uiso 1 1 calc GR . . . .
C31 C 0.2536(3) 0.4094(3) 0.9806(2) 0.0594(6) Uani 1 1 d . . . . .
H31A H 0.212827 0.362500 1.034848 0.089 Uiso 1 1 calc GR . . . .
H31B H 0.167372 0.469785 0.946300 0.089 Uiso 1 1 calc GR . . . .
H31C H 0.324528 0.453373 0.997968 0.089 Uiso 1 1 calc GR . . . .
C11 C 0.9834(3) -0.0863(3) 0.6330(2) 0.0630(7) Uani 1 1 d . . . . .
H11A H 0.918588 -0.028623 0.584367 0.094 Uiso 1 1 calc GR . . . .
H11B H 1.082655 -0.125917 0.607890 0.094 Uiso 1 1 calc GR . . . .
H11C H 1.002398 -0.040639 0.676757 0.094 Uiso 1 1 calc GR . . . .
C1 C 0.3364(3) 0.0209(3) 0.6102(2) 0.0599(6) Uani 1 1 d . . . . .
H1A H 0.407364 -0.060832 0.611837 0.090 Uiso 1 1 calc GR . . . .
H1B H 0.249131 0.032035 0.570729 0.090 Uiso 1 1 calc GR . . . .
H1C H 0.297185 0.026617 0.671134 0.090 Uiso 1 1 calc GR . . . .
C14 C 0.9000(3) -0.4008(2) 0.71846(19) 0.0537(6) Uani 1 1 d . . . . .
H14 H 0.949383 -0.485528 0.719823 0.064 Uiso 1 1 calc R . . . .
C3 C 0.3694(3) 0.2086(3) 0.49517(19) 0.0563(6) Uani 1 1 d . . . . .
H3 H 0.279219 0.206108 0.466354 0.068 Uiso 1 1 calc R . . . .
C13 C 0.9744(3) -0.3105(3) 0.68230(19) 0.0550(6) Uani 1 1 d . . . . .
H13 H 1.076975 -0.332768 0.659079 0.066 Uiso 1 1 calc R . . . .
Ni1 Ni 0.63760(4) 0.02408(3) 0.74909(3) 0.04454(16) Uani 1 1 d . . . . .

loop_
_atom_site_aniso_label
_atom_site_aniso_U_11
_atom_site_aniso_U_22
_atom_site_aniso_U_33
_atom_site_aniso_U_23
_atom_site_aniso_U_13
_atom_site_aniso_U_12
Cl2 0.0506(3) 0.0575(3) 0.0578(4) -0.0093(3) -0.0002(2) -0.0187(2)
Cl3 0.0489(3) 0.0554(3) 0.0796(5) -0.0220(3) 0.0131(3) -0.0184(2)
Cl1 0.0692(4) 0.0527(3) 0.0508(4) -0.0017(3) -0.0006(3) -0.0099(3)
Cl4 0.0683(4) 0.0427(3) 0.0808(5) -0.0148(3) 0.0126(3) -0.0124(3)
O1 0.0490(8) 0.0469(8) 0.0468(9) -0.0059(7) -0.0018(6) -0.0145(7)
N3 0.0467(9) 0.0418(9) 0.0497(11) -0.0088(8) 0.0001(8) -0.0139(7)
O2 0.0468(8) 0.0437(8) 0.0555(10) -0.0131(7) 0.0049(7) -0.0128(6)
N4 0.0458(9) 0.0447(9) 0.0468(11) -0.0073(8) 0.0016(7) -0.0130(7)
N1 0.0493(10) 0.0481(10) 0.0486(11) -0.0113(8) 0.0017(8) -0.0132(8)
N2 0.0475(9) 0.0475(10) 0.0487(11) -0.0124(8) 0.0020(8) -0.0144(8)
C26 0.0452(10) 0.0441(11) 0.0518(13) -0.0099(9) 0.0022(9) -0.0156(9)
C25 0.0481(11) 0.0432(11) 0.0488(13) -0.0089(9) 0.0007(9) -0.0161(9)
C30 0.0466(11) 0.0482(12) 0.0536(14) -0.0107(10) 0.0037(9) -0.0119(9)
C28 0.0486(11) 0.0492(12) 0.0539(14) -0.0078(10) -0.0002(9) -0.0175(9)
C23 0.0528(12) 0.0442(11) 0.0539(14) -0.0100(10) 0.0064(10) -0.0145(9)
C18 0.0450(11) 0.0505(12) 0.0553(14) -0.0149(10) 0.0055(9) -0.0149(9)
C8 0.0486(11) 0.0499(12) 0.0501(13) -0.0106(10) 0.0006(9) -0.0138(9)
C27 0.0518(11) 0.0478(11) 0.0500(13) -0.0119(10) 0.0004(9) -0.0166(9)
C5 0.0532(12) 0.0490(12) 0.0457(13) -0.0108(10) 0.0022(9) -0.0091(9)
C7 0.0491(11) 0.0432(11) 0.0477(13) -0.0109(9) 0.0017(9) -0.0094(8)
C24 0.0526(12) 0.0467(11) 0.0505(13) -0.0104(10) 0.0027(10) -0.0140(9)
C10 0.0591(13) 0.0467(11) 0.0439(13) -0.0061(10) 0.0014(10) -0.0104(10)
C29 0.0468(11) 0.0492(12) 0.0537(14) -0.0058(10) -0.0012(9) -0.0107(9)
C6 0.0496(11) 0.0451(11) 0.0474(13) -0.0109(9) 0.0023(9) -0.0114(9)
C21 0.0495(11) 0.0432(11) 0.0513(13) -0.0070(9) -0.0017(9) -0.0142(9)
C16 0.0482(11) 0.0467(11) 0.0454(12) -0.0118(9) -0.0006(9) -0.0131(9)
C2 0.0505(12) 0.0513(12) 0.0541(14) -0.0152(11) -0.0003(10) -0.0127(10)
C9 0.0584(13) 0.0471(12) 0.0505(14) -0.0093(10) 0.0056(10) -0.0152(10)
C17 0.0465(10) 0.0454(11) 0.0463(12) -0.0097(9) -0.0003(9) -0.0134(9)
C22 0.0489(11) 0.0429(11) 0.0596(15) -0.0065(10) 0.0007(10) -0.0094(9)
C20 0.0574(12) 0.0412(11) 0.0558(14) -0.0122(10) 0.0023(10) -0.0119(9)
C19 0.0576(13) 0.0481(12) 0.0557(14) -0.0126(11) 0.0056(10) -0.0208(10)
C12 0.0496(11) 0.0545(13) 0.0514(14) -0.0163(11) 0.0049(10) -0.0166(10)
C4 0.0573(13) 0.0598(14) 0.0483(14) -0.0086(11) -0.0049(10) -0.0089(11)
C15 0.0497(11) 0.0469(11) 0.0488(13) -0.0125(10) -0.0004(9) -0.0110(9)
C32 0.0571(13) 0.0573(14) 0.0548(15) -0.0071(11) -0.0072(11) -0.0158(11)
C31 0.0636(14) 0.0508(13) 0.0609(16) -0.0143(12) 0.0075(12) -0.0090(11)
C11 0.0590(14) 0.0624(15) 0.0718(19) -0.0198(14) 0.0171(13) -0.0224(12)
C1 0.0547(13) 0.0633(15) 0.0666(17) -0.0143(13) -0.0044(11) -0.0220(11)
C14 0.0518(12) 0.0490(12) 0.0594(15) -0.0158(11) 0.0016(10) -0.0076(10)
C3 0.0543(13) 0.0639(15) 0.0524(14) -0.0144(12) -0.0067(10) -0.0142(11)
C13 0.0462(11) 0.0586(14) 0.0602(15) -0.0180(12) 0.0054(10) -0.0100(10)
Ni1 0.0452(2) 0.0419(2) 0.0471(3) -0.00929(18) 0.00124(17) -0.01251(17)

loop_
_atom_type_symbol
_atom_type_description
_atom_type_scat_dispersion_real
_atom_type_scat_dispersion_imag
_atom_type_scat_source
C C 0.0181 0.0091 'International Tables Vol C Tables 4.2.6.8 and 6.1.1.4'
H H 0.0000 0.0000 'International Tables Vol C Tables 4.2.6.8 and 6.1.1.4'
Cl Cl 0.3639 0.7018 'International Tables Vol C Tables 4.2.6.8 and 6.1.1.4'
N N 0.0311 0.0180 'International Tables Vol C Tables 4.2.6.8 and 6.1.1.4'
Ni Ni -3.0029 0.5091 'International Tables Vol C Tables 4.2.6.8 and 6.1.1.4'
O O 0.0492 0.0322 'International Tables Vol C Tables 4.2.6.8 and 6.1.1.4'

loop_
_geom_angle_atom_site_label_1
_geom_angle_atom_site_label_2
_geom_angle_atom_site_label_3
_geom_angle
_geom_angle_site_symmetry_1
_geom_angle_site_symmetry_3
_geom_angle_publ_flag
C7 O1 Ni1 114.25(14) . . ?
C25 N3 Ni1 115.42(15) . . ?
C21 N3 C25 118.0(2) . . ?
C21 N3 Ni1 126.58(17) . . ?
C17 O2 Ni1 113.63(14) . . ?
C26 N4 Ni1 115.54(16) . . ?
C30 N4 C26 117.4(2) . . ?
C30 N4 Ni1 126.98(17) . . ?
C6 N1 Ni1 109.06(15) . . ?
C2 N1 C6 118.8(2) . . ?
C2 N1 Ni1 131.83(18) . . ?
C16 N2 Ni1 108.92(15) . . ?
C12 N2 C16 118.8(2) . . ?
C12 N2 Ni1 131.37(16) . . ?
N4 C26 C25 115.3(2) . . ?
N4 C26 C27 122.2(2) . . ?
C27 C26 C25 122.5(2) . . ?
N3 C25 C26 115.7(2) . . ?
N3 C25 C24 122.1(2) . . ?
C24 C25 C26 122.2(2) . . ?
N4 C30 H30 118.3 . . ?
N4 C30 C29 123.4(2) . . ?
C29 C30 H30 118.3 . . ?
C27 C28 C32 121.2(2) . . ?
C29 C28 C27 117.0(2) . . ?
C29 C28 C32 121.8(2) . . ?
C24 C23 C31 120.8(2) . . ?
C22 C23 C24 117.2(2) . . ?
C22 C23 C31 122.0(2) . . ?
C17 C18 Cl3 118.62(18) . . ?
C19 C18 Cl3 117.90(18) . . ?
C19 C18 C17 123.5(2) . . ?
C7 C8 Cl2 119.01(19) . . ?
C9 C8 Cl2 117.16(18) . . ?
C9 C8 C7 123.8(2) . . ?
C26 C27 C28 120.4(2) . . ?
C26 C27 H27 119.8 . . ?
C28 C27 H27 119.8 . . ?
C6 C5 C10 118.3(2) . . ?
C4 C5 C10 124.2(2) . . ?
C4 C5 C6 117.4(2) . . ?
O1 C7 C8 124.9(2) . . ?
O1 C7 C6 120.4(2) . . ?
C8 C7 C6 114.7(2) . . ?
C25 C24 C23 119.9(2) . . ?
C25 C24 H24 120.1 . . ?
C23 C24 H24 120.1 . . ?
C5 C10 Cl1 119.7(2) . . ?
C9 C10 Cl1 119.2(2) . . ?
C9 C10 C5 121.1(2) . . ?
C30 C29 C28 119.5(2) . . ?
C30 C29 H29 120.2 . . ?
C28 C29 H29 120.2 . . ?
N1 C6 C5 122.4(2) . . ?
N1 C6 C7 115.6(2) . . ?
C5 C6 C7 122.0(2) . . ?
N3 C21 H21 118.6 . . ?
N3 C21 C22 122.8(2) . . ?
C22 C21 H21 118.6 . . ?
N2 C16 C17 115.2(2) . . ?
N2 C16 C15 122.7(2) . . ?
C15 C16 C17 122.1(2) . . ?
N1 C2 C1 119.7(2) . . ?
N1 C2 C3 121.2(2) . . ?
C3 C2 C1 119.0(2) . . ?
C8 C9 H9 120.1 . . ?
C10 C9 C8 119.8(2) . . ?
C10 C9 H9 120.1 . . ?
O2 C17 C18 124.2(2) . . ?
O2 C17 C16 121.0(2) . . ?
C18 C17 C16 114.8(2) . . ?
C23 C22 C21 120.0(2) . . ?
C23 C22 H22 120.0 . . ?
C21 C22 H22 120.0 . . ?
C19 C20 Cl4 118.90(19) . . ?
C19 C20 C15 120.7(2) . . ?
C15 C20 Cl4 120.37(19) . . ?
C18 C19 H19 119.9 . . ?
C20 C19 C18 120.1(2) . . ?
C20 C19 H19 119.9 . . ?
N2 C12 C11 119.4(2) . . ?
N2 C12 C13 121.2(2) . . ?
C13 C12 C11 119.5(2) . . ?
C5 C4 H4 120.4 . . ?
C3 C4 C5 119.3(2) . . ?
C3 C4 H4 120.4 . . ?
C16 C15 C14 116.9(2) . . ?
C20 C15 C16 118.3(2) . . ?
C20 C15 C14 124.8(2) . . ?
C28 C32 H32A 109.5 . . ?
C28 C32 H32B 109.5 . . ?
C28 C32 H32C 109.5 . . ?
H32A C32 H32B 109.5 . . ?
H32A C32 H32C 109.5 . . ?
H32B C32 H32C 109.5 . . ?
C23 C31 H31A 109.5 . . ?
C23 C31 H31B 109.5 . . ?
C23 C31 H31C 109.5 . . ?
H31A C31 H31B 109.5 . . ?
H31A C31 H31C 109.5 . . ?
H31B C31 H31C 109.5 . . ?
C12 C11 H11A 109.5 . . ?
C12 C11 H11B 109.5 . . ?
C12 C11 H11C 109.5 . . ?
H11A C11 H11B 109.5 . . ?
H11A C11 H11C 109.5 . . ?
H11B C11 H11C 109.5 . . ?
C2 C1 H1A 109.5 . . ?
C2 C1 H1B 109.5 . . ?
C2 C1 H1C 109.5 . . ?
H1A C1 H1B 109.5 . . ?
H1A C1 H1C 109.5 . . ?
H1B C1 H1C 109.5 . . ?
C15 C14 H14 120.3 . . ?
C13 C14 C15 119.4(2) . . ?
C13 C14 H14 120.3 . . ?
C2 C3 H3 119.6 . . ?
C4 C3 C2 120.8(2) . . ?
C4 C3 H3 119.6 . . ?
C12 C13 H13 119.5 . . ?
C14 C13 C12 121.0(2) . . ?
C14 C13 H13 119.5 . . ?
O1 Ni1 N3 91.33(7) . . ?
O1 Ni1 O2 178.33(7) . . ?
O1 Ni1 N4 88.71(7) . . ?
O1 Ni1 N1 80.24(7) . . ?
O1 Ni1 N2 101.11(7) . . ?
N3 Ni1 N1 94.47(8) . . ?
N3 Ni1 N2 162.90(8) . . ?
O2 Ni1 N3 87.26(7) . . ?
O2 Ni1 N4 90.13(7) . . ?
O2 Ni1 N1 100.75(8) . . ?
O2 Ni1 N2 80.09(7) . . ?
N4 Ni1 N3 78.11(8) . . ?
N4 Ni1 N1 166.60(8) . . ?
N4 Ni1 N2 90.37(8) . . ?
N1 Ni1 N2 99.14(8) . . ?

loop_
_geom_bond_atom_site_label_1
_geom_bond_atom_site_label_2
_geom_bond_distance
_geom_bond_site_symmetry_2
_geom_bond_publ_flag
Cl2 C8 1.747(2) . ?
Cl3 C18 1.740(2) . ?
Cl1 C10 1.742(3) . ?
Cl4 C20 1.742(2) . ?
O1 C7 1.285(3) . ?
O1 Ni1 2.0246(16) . ?
N3 C25 1.344(3) . ?
N3 C21 1.337(3) . ?
N3 Ni1 2.105(2) . ?
O2 C17 1.287(3) . ?
O2 Ni1 2.0338(16) . ?
N4 C26 1.352(3) . ?
N4 C30 1.339(3) . ?
N4 Ni1 2.099(2) . ?
N1 C6 1.374(3) . ?
N1 C2 1.331(3) . ?
N1 Ni1 2.158(2) . ?
N2 C16 1.375(3) . ?
N2 C12 1.333(3) . ?
N2 Ni1 2.164(2) . ?
C26 C25 1.490(3) . ?
C26 C27 1.381(4) . ?
C25 C24 1.392(3) . ?
C30 H30 0.9500 . ?
C30 C29 1.384(4) . ?
C28 C27 1.396(3) . ?
C28 C29 1.390(4) . ?
C28 C32 1.490(4) . ?
C23 C24 1.396(4) . ?
C23 C22 1.378(4) . ?
C23 C31 1.511(3) . ?
C18 C17 1.402(3) . ?
C18 C19 1.396(3) . ?
C8 C7 1.402(3) . ?
C8 C9 1.396(4) . ?
C27 H27 0.9500 . ?
C5 C10 1.417(4) . ?
C5 C6 1.414(4) . ?
C5 C4 1.406(4) . ?
C7 C6 1.451(3) . ?
C24 H24 0.9500 . ?
C10 C9 1.364(4) . ?
C29 H29 0.9500 . ?
C21 H21 0.9500 . ?
C21 C22 1.388(3) . ?
C16 C17 1.446(3) . ?
C16 C15 1.416(3) . ?
C2 C1 1.499(4) . ?
C2 C3 1.413(4) . ?
C9 H9 0.9500 . ?
C22 H22 0.9500 . ?
C20 C19 1.368(4) . ?
C20 C15 1.414(3) . ?
C19 H19 0.9500 . ?
C12 C11 1.497(4) . ?
C12 C13 1.414(4) . ?
C4 H4 0.9500 . ?
C4 C3 1.363(4) . ?
C15 C14 1.419(3) . ?
C32 H32A 0.9800 . ?
C32 H32B 0.9800 . ?
C32 H32C 0.9800 . ?
C31 H31A 0.9800 . ?
C31 H31B 0.9800 . ?
C31 H31C 0.9800 . ?
C11 H11A 0.9800 . ?
C11 H11B 0.9800 . ?
C11 H11C 0.9800 . ?
C1 H1A 0.9800 . ?
C1 H1B 0.9800 . ?
C1 H1C 0.9800 . ?
C14 H14 0.9500 . ?
C14 C13 1.357(4) . ?
C3 H3 0.9500 . ?
C13 H13 0.9500 . ?

loop_
_geom_torsion_atom_site_label_1
_geom_torsion_atom_site_label_2
_geom_torsion_atom_site_label_3
_geom_torsion_atom_site_label_4
_geom_torsion
_geom_torsion_site_symmetry_1
_geom_torsion_site_symmetry_2
_geom_torsion_site_symmetry_3
_geom_torsion_site_symmetry_4
_geom_torsion_publ_flag
Cl2 C8 C7 O1 4.4(3) . . . . ?
Cl2 C8 C7 C6 -174.03(17) . . . . ?
Cl2 C8 C9 C10 176.49(19) . . . . ?
Cl3 C18 C17 O2 5.5(4) . . . . ?
Cl3 C18 C17 C16 -173.53(18) . . . . ?
Cl3 C18 C19 C20 178.7(2) . . . . ?
Cl1 C10 C9 C8 -179.18(19) . . . . ?
Cl4 C20 C19 C18 178.3(2) . . . . ?
Cl4 C20 C15 C16 -179.11(19) . . . . ?
Cl4 C20 C15 C14 2.7(4) . . . . ?
O1 C7 C6 N1 -3.1(3) . . . . ?
O1 C7 C6 C5 177.1(2) . . . . ?
N3 C25 C24 C23 0.1(3) . . . . ?
N3 C21 C22 C23 0.0(4) . . . . ?
N4 C26 C25 N3 -0.3(3) . . . . ?
N4 C26 C25 C24 179.5(2) . . . . ?
N4 C26 C27 C28 2.0(3) . . . . ?
N4 C30 C29 C28 1.7(4) . . . . ?
N1 C2 C3 C4 2.0(4) . . . . ?
N2 C16 C17 O2 -7.3(3) . . . . ?
N2 C16 C17 C18 171.8(2) . . . . ?
N2 C16 C15 C20 -176.1(2) . . . . ?
N2 C16 C15 C14 2.2(4) . . . . ?
N2 C12 C13 C14 3.6(4) . . . . ?
C26 N4 C30 C29 -0.8(3) . . . . ?
C26 C25 C24 C23 -179.7(2) . . . . ?
C25 N3 C21 C22 0.8(3) . . . . ?
C25 C26 C27 C28 -177.4(2) . . . . ?
C30 N4 C26 C25 178.33(19) . . . . ?
C30 N4 C26 C27 -1.0(3) . . . . ?
C8 C7 C6 N1 175.3(2) . . . . ?
C8 C7 C6 C5 -4.4(3) . . . . ?
C27 C26 C25 N3 179.0(2) . . . . ?
C27 C26 C25 C24 -1.2(3) . . . . ?
C27 C28 C29 C30 -0.7(3) . . . . ?
C5 C10 C9 C8 -0.9(4) . . . . ?
C5 C4 C3 C2 0.6(4) . . . . ?
C7 C8 C9 C10 -3.2(4) . . . . ?
C24 C23 C22 C21 -0.7(3) . . . . ?
C10 C5 C6 N1 -178.9(2) . . . . ?
C10 C5 C6 C7 0.9(3) . . . . ?
C10 C5 C4 C3 178.4(2) . . . . ?
C29 C28 C27 C26 -1.0(3) . . . . ?
C6 N1 C2 C1 176.8(2) . . . . ?
C6 N1 C2 C3 -2.5(4) . . . . ?
C6 C5 C10 Cl1 -179.77(18) . . . . ?
C6 C5 C10 C9 1.9(4) . . . . ?
C6 C5 C4 C3 -2.4(4) . . . . ?
C21 N3 C25 C26 179.00(19) . . . . ?
C21 N3 C25 C24 -0.8(3) . . . . ?
C16 N2 C12 C11 176.4(2) . . . . ?
C16 N2 C12 C13 -3.3(4) . . . . ?
C16 C15 C14 C13 -1.9(4) . . . . ?
C2 N1 C6 C5 0.6(3) . . . . ?
C2 N1 C6 C7 -179.1(2) . . . . ?
C9 C8 C7 O1 -176.0(2) . . . . ?
C9 C8 C7 C6 5.7(3) . . . . ?
C17 C18 C19 C20 -1.6(4) . . . . ?
C17 C16 C15 C20 3.0(4) . . . . ?
C17 C16 C15 C14 -178.7(2) . . . . ?
C22 C23 C24 C25 0.6(3) . . . . ?
C20 C15 C14 C13 176.3(3) . . . . ?
C19 C18 C17 O2 -174.2(2) . . . . ?
C19 C18 C17 C16 6.7(4) . . . . ?
C19 C20 C15 C16 2.7(4) . . . . ?
C19 C20 C15 C14 -175.5(3) . . . . ?
C12 N2 C16 C17 -178.8(2) . . . . ?
C12 N2 C16 C15 0.4(4) . . . . ?
C4 C5 C10 Cl1 -0.6(3) . . . . ?
C4 C5 C10 C9 -178.9(2) . . . . ?
C4 C5 C6 N1 1.9(4) . . . . ?
C4 C5 C6 C7 -178.4(2) . . . . ?
C15 C16 C17 O2 173.5(2) . . . . ?
C15 C16 C17 C18 -7.4(3) . . . . ?
C15 C20 C19 C18 -3.4(4) . . . . ?
C15 C14 C13 C12 -0.8(4) . . . . ?
C32 C28 C27 C26 178.7(2) . . . . ?
C32 C28 C29 C30 179.6(2) . . . . ?
C31 C23 C24 C25 -179.6(2) . . . . ?
C31 C23 C22 C21 179.6(2) . . . . ?
C11 C12 C13 C14 -176.1(3) . . . . ?
C1 C2 C3 C4 -177.3(3) . . . . ?
Ni1 O1 C7 C8 178.87(18) . . . . ?
Ni1 O1 C7 C6 -2.8(3) . . . . ?
Ni1 N3 C25 C26 0.3(2) . . . . ?
Ni1 N3 C25 C24 -179.46(17) . . . . ?
Ni1 N3 C21 C22 179.24(17) . . . . ?
Ni1 O2 C17 C18 179.7(2) . . . . ?
Ni1 O2 C17 C16 -1.3(3) . . . . ?
Ni1 N4 C26 C25 0.2(2) . . . . ?
Ni1 N4 C26 C27 -179.22(17) . . . . ?
Ni1 N4 C30 C29 177.14(17) . . . . ?
Ni1 N1 C6 C5 -173.44(18) . . . . ?
Ni1 N1 C6 C7 6.8(2) . . . . ?
Ni1 N1 C2 C1 -10.8(4) . . . . ?
Ni1 N1 C2 C3 169.92(19) . . . . ?
Ni1 N2 C16 C17 11.1(2) . . . . ?
Ni1 N2 C16 C15 -169.75(19) . . . . ?
Ni1 N2 C12 C11 -16.1(4) . . . . ?
Ni1 N2 C12 C13 164.26(19) . . . . ?
